data_2222274
loop_
_publ_author_name
'Eltayeb, Naser Eltaher'
'Teoh, Siang Guan'
'Quah, Ching Kheng'
'Fun, Hoong-Kun'
'Adnan, Rohana'

_publ_section_title
;
 2-Methoxy-6-(6-methyl-1<i>H</i>-benzimidazol-2-yl)phenol
;
_journal_coeditor_code CI2825
_journal_issue 7
_journal_name_full 'Acta Crystallographica Section E'
_journal_page_first o1613
_journal_page_last o1614
_journal_paper_doi 10.1107/S1600536809022478
_journal_volume 65
_journal_year 2009
_chemical_formula_iupac 'C15 H14 N2 O2'
_chemical_formula_moiety 'C15 H14 N2 O2'
_chemical_formula_sum 'C15 H14 N2 O2'
_chemical_formula_weight 254.28
_chemical_name_systematic
;
2-Methoxy-6-(6-methyl-1<i>H</i>-benzimidazol-2-yl)phenol
;
_space_group_IT_number 86
_symmetry_cell_setting tetragonal
_symmetry_space_group_name_Hall '-P 4bc'
_symmetry_space_group_name_H-M 'P 42/n :2'
_atom_sites_solution_hydrogens geom
_atom_sites_solution_primary direct
_atom_sites_solution_secondary difmap
_audit_creation_method SHELXL-97
_cell_angle_alpha 90.00
_cell_angle_beta 90.00
_cell_angle_gamma 90.00
_cell_formula_units_Z 8
_cell_length_a 14.4118(2)
_cell_length_b 14.4118(2)
_cell_length_c 12.0995(2)
_cell_measurement_reflns_used 9054
_cell_measurement_temperature 100
_cell_measurement_theta_max 29.55
_cell_measurement_theta_min 2.20
_cell_volume 2513.07(6)
_computing_cell_refinement 'SAINT (Bruker, 2005)'
_computing_data_collection 'APEX2 (Bruker, 2005)'
_computing_data_reduction 'SAINT (Bruker, 2005)'
_computing_molecular_graphics 'SHELXTL (Sheldrick, 2008)'
_computing_publication_material
;
SHELXTL (Sheldrick, 2008) and PLATON (Spek, 2009)
;
_computing_structure_refinement 'SHELXTL (Sheldrick, 2008)'
_computing_structure_solution 'SHELXTL (Sheldrick, 2008)'
_diffrn_ambient_temperature 100.00(10)
_diffrn_measured_fraction_theta_full 1.000
_diffrn_measured_fraction_theta_max 1.000
_diffrn_measurement_device_type
;
Bruker SMART APEXII CCD area-detector
;
_diffrn_measurement_method '\f and \w'
_diffrn_radiation_monochromator graphite
_diffrn_radiation_source 'fine-focus sealed tube'
_diffrn_radiation_type MoK\a
_diffrn_radiation_wavelength 0.71073
_diffrn_reflns_av_R_equivalents 0.0326
_diffrn_reflns_av_sigmaI/netI 0.0158
_diffrn_reflns_limit_h_max 16
_diffrn_reflns_limit_h_min -17
_diffrn_reflns_limit_k_max 17
_diffrn_reflns_limit_k_min -17
_diffrn_reflns_limit_l_max 13
_diffrn_reflns_limit_l_min -14
_diffrn_reflns_number 28200
_diffrn_reflns_theta_full 25.00
_diffrn_reflns_theta_max 25.00
_diffrn_reflns_theta_min 2.00
_diffrn_standards_number 0
_exptl_absorpt_coefficient_mu 0.091
_exptl_absorpt_correction_T_max 0.9784
_exptl_absorpt_correction_T_min 0.9685
_exptl_absorpt_correction_type multi-scan
_exptl_absorpt_process_details '(<i>SADABS</i>; Bruker, 2005)'
_exptl_crystal_colour yellow
_exptl_crystal_density_diffrn 1.344
_exptl_crystal_density_method 'not measured'
_exptl_crystal_description Block
_exptl_crystal_F_000 1072
_exptl_crystal_size_max 0.354
_exptl_crystal_size_mid 0.266
_exptl_crystal_size_min 0.241
_refine_diff_density_max 0.288
_refine_diff_density_min -0.166
_refine_ls_extinction_method none
_refine_ls_goodness_of_fit_ref 1.076
_refine_ls_hydrogen_treatment mixed
_refine_ls_matrix_type full
_refine_ls_number_parameters 193
_refine_ls_number_reflns 2215
_refine_ls_number_restraints 6
_refine_ls_restrained_S_all 1.098
_refine_ls_R_factor_all 0.0703
_refine_ls_R_factor_gt 0.0540
_refine_ls_shift/su_max 0.001
_refine_ls_shift/su_mean 0.000
_refine_ls_structure_factor_coef Fsqd
_refine_ls_weighting_details 'calc w=1/[\s^2^(Fo^2^)+(0.0696P)^2^+1.1514P] where P=(Fo^2^+2Fc^2^)/3'
_refine_ls_weighting_scheme calc
_refine_ls_wR_factor_gt 0.1440
_refine_ls_wR_factor_ref 0.1564
_reflns_number_gt 1725
_reflns_number_total 2215
_reflns_threshold_expression I>2\s(I)
_cod_data_source_file ci2825.cif
_cod_data_source_block I
_cod_depositor_comments
;
The following automatic conversions were performed:
'_symmetry_cell_setting' value 'Tetragonal' changed to 'tetragonal'
according to '/home/saulius/struct/CIF-dictionaries/cif_core.dic'
dictionary named 'cif_core.dic' version 2.4.1 from 2010-06-29.

Automatic conversion script
Id: cif_fix_enum 1527 2010-12-29 10:47:43Z saulius 

The following automatic conversions were performed:

'_symmetry_cell_setting' value 'Tetragonal' changed to 'tetragonal'
according to /home/saulius/struct/CIF-dictionaries/cif_core.dic
dictionary named 'cif_core.dic' version 2.4.1 from 2010-06-29.

Automatic conversion script
Id: cif_fix_values 1715 2011-07-08 13:25:40Z adriana 
;
_cod_original_sg_symbol_H-M 'P 42/n'
_cod_database_code 2222274
_cod_database_fobs_code 2222274

loop_
_symmetry_equiv_pos_as_xyz
'x, y, z'
'-y, x+1/2, z+1/2'
'-x+1/2, -y+1/2, z'
'y+1/2, -x, z+1/2'
'-x, -y, -z'
'y, -x-1/2, -z-1/2'
'x-1/2, y-1/2, -z'
'-y-1/2, x, -z-1/2'

loop_
_atom_site_type_symbol
_atom_site_label
_atom_site_fract_x
_atom_site_fract_y
_atom_site_fract_z
_atom_site_U_iso_or_equiv
_atom_site_adp_type
_atom_site_calc_flag
_atom_site_refinement_flags
_atom_site_occupancy
_atom_site_disorder_assembly
_atom_site_disorder_group
O O1 0.63382(12) 0.20396(13) -0.12954(12) 0.0575(5) Uani d . 1 . .
H H1O 0.632(2) 0.268(2) -0.104(3) 0.094(10) Uiso d . 1 . .
O O2 0.63393(12) 0.02461(12) -0.12218(13) 0.0641(5) Uani d . 1 . .
N N1 0.62805(13) 0.37806(15) 0.14723(17) 0.0556(5) Uani d . 1 . .
H H1N 0.6438(18) 0.3647(18) 0.219(3) 0.077(8) Uiso d . 1 . .
N N2 0.62434(13) 0.36357(13) -0.03521(15) 0.0506(5) Uani d . 1 . .
C C1 0.62626(15) 0.46707(17) 0.1047(2) 0.0579(6) Uani d . 1 . .
C C2 0.62707(18) 0.5541(2) 0.1545(3) 0.0726(8) Uani d . 1 A .
H H2 0.6299 0.5608 0.2309 0.087 Uiso calc R 1 . .
C C3 0.62340(18) 0.63115(19) 0.0839(3) 0.0753(8) Uani d U 1 . .
H H3 0.6235 0.6906 0.1139 0.090 Uiso calc PR 0.413(6) A 2
C C4 0.6197(2) 0.6204(2) -0.0292(3) 0.0787(9) Uani d . 1 A .
H H4 0.6168 0.6729 -0.0738 0.094 Uiso calc PR 0.587(6) A 1
C C5 0.62015(19) 0.53499(19) -0.0773(3) 0.0730(8) Uani d . 1 . .
H H5 0.6182 0.5289 -0.1538 0.088 Uiso calc R 1 A .
C C6 0.62354(15) 0.45686(17) -0.0092(2) 0.0540(6) Uani d . 1 A .
C C7 0.62715(14) 0.31865(16) 0.06068(17) 0.0469(6) Uani d . 1 . .
C C8 0.62766(14) 0.21826(16) 0.06973(17) 0.0456(5) Uani d . 1 . .
C C9 0.63060(14) 0.16508(16) -0.02796(16) 0.0456(5) Uani d . 1 . .
C C10 0.63048(15) 0.06902(17) -0.02064(18) 0.0511(6) Uani d . 1 . .
C C11 0.62696(16) 0.02486(17) 0.0801(2) 0.0559(6) Uani d . 1 . .
H H11 0.6263 -0.0396 0.0838 0.067 Uiso calc R 1 . .
C C12 0.62437(16) 0.07732(17) 0.17613(19) 0.0572(6) Uani d . 1 . .
H H12 0.6227 0.0478 0.2444 0.069 Uiso calc R 1 . .
C C13 0.62424(15) 0.17223(16) 0.17120(18) 0.0513(6) Uani d . 1 . .
H H13 0.6218 0.2065 0.2363 0.062 Uiso calc R 1 . .
C C14 0.6320(2) -0.07360(18) -0.1201(2) 0.0739(8) Uani d . 1 . .
H H14A 0.6353 -0.0970 -0.1942 0.111 Uiso calc R 1 . .
H H14B 0.5754 -0.0942 -0.0862 0.111 Uiso calc R 1 . .
H H14C 0.6840 -0.0962 -0.0784 0.111 Uiso calc R 1 . .
C C15 0.6189(3) 0.7303(3) 0.1250(4) 0.0672(15) Uani d P 0.587(6) A 1
H H15A 0.6664 0.7664 0.0896 0.101 Uiso calc PR 0.587(6) A 1
H H15B 0.6282 0.7314 0.2035 0.101 Uiso calc PR 0.587(6) A 1
H H15C 0.5592 0.7561 0.1078 0.101 Uiso calc PR 0.587(6) A 1
C C15A 0.6243(6) 0.7101(5) -0.0739(9) 0.106(3) Uani d P 0.413(6) A 2
H H15D 0.5763 0.7175 -0.1282 0.160 Uiso calc PR 0.413(6) A 2
H H15E 0.6837 0.7191 -0.1080 0.160 Uiso calc PR 0.413(6) A 2
H H15F 0.6159 0.7549 -0.0161 0.160 Uiso calc PR 0.413(6) A 2

loop_
_atom_site_aniso_label
_atom_site_aniso_U_11
_atom_site_aniso_U_22
_atom_site_aniso_U_33
_atom_site_aniso_U_12
_atom_site_aniso_U_13
_atom_site_aniso_U_23
O1 0.0754(11) 0.0642(11) 0.0329(9) 0.0026(8) 0.0016(7) 0.0016(7)
O2 0.0800(12) 0.0649(11) 0.0474(10) 0.0083(9) -0.0050(8) -0.0113(8)
N1 0.0574(12) 0.0687(14) 0.0407(11) 0.0040(10) -0.0037(9) -0.0075(10)
N2 0.0537(12) 0.0567(12) 0.0415(11) 0.0009(9) 0.0024(8) 0.0063(9)
C1 0.0444(13) 0.0568(15) 0.0725(17) 0.0022(10) 0.0038(11) -0.0055(12)
C2 0.0608(16) 0.079(2) 0.0781(18) 0.0009(13) 0.0067(14) -0.0209(16)
C3 0.0564(15) 0.0563(16) 0.113(2) -0.0023(12) 0.0144(15) -0.0108(15)
C4 0.0736(19) 0.071(2) 0.092(2) -0.0012(14) 0.0211(16) 0.0047(16)
C5 0.0750(18) 0.0601(17) 0.0837(19) 0.0024(13) 0.0163(15) 0.0105(15)
C6 0.0490(13) 0.0562(15) 0.0568(15) -0.0009(10) 0.0053(11) 0.0012(11)
C7 0.0393(12) 0.0602(14) 0.0413(13) -0.0005(10) -0.0004(9) -0.0022(10)
C8 0.0388(11) 0.0593(14) 0.0387(12) 0.0020(9) -0.0018(9) 0.0024(10)
C9 0.0405(12) 0.0641(15) 0.0323(11) 0.0027(10) 0.0007(9) 0.0040(10)
C10 0.0476(13) 0.0619(15) 0.0438(13) 0.0049(10) -0.0056(10) -0.0051(10)
C11 0.0579(14) 0.0548(14) 0.0549(15) 0.0010(11) -0.0065(11) 0.0047(11)
C12 0.0632(15) 0.0655(16) 0.0429(13) 0.0008(12) -0.0042(11) 0.0075(11)
C13 0.0563(14) 0.0637(15) 0.0338(12) 0.0018(11) -0.0030(10) 0.0008(10)
C14 0.085(2) 0.0676(18) 0.0689(18) 0.0108(14) -0.0186(15) -0.0187(14)
C15 0.066(3) 0.061(3) 0.074(3) 0.001(2) 0.005(2) -0.009(2)
C15A 0.102(6) 0.056(5) 0.162(9) 0.003(4) 0.001(6) 0.031(5)

loop_
_atom_type_symbol
_atom_type_description
_atom_type_scat_dispersion_real
_atom_type_scat_dispersion_imag
_atom_type_scat_source
C C 0.0033 0.0016 'International Tables Vol C Tables 4.2.6.8 and 6.1.1.4'
H H 0.0000 0.0000 'International Tables Vol C Tables 4.2.6.8 and 6.1.1.4'
N N 0.0061 0.0033 'International Tables Vol C Tables 4.2.6.8 and 6.1.1.4'
O O 0.0106 0.0060 'International Tables Vol C Tables 4.2.6.8 and 6.1.1.4'

loop_
_geom_angle_atom_site_label_1
_geom_angle_atom_site_label_2
_geom_angle_atom_site_label_3
_geom_angle_site_symmetry_1
_geom_angle_site_symmetry_3
_geom_angle
_geom_angle_publ_flag
C9 O1 H1O . . 95.9(19) ?
C10 O2 C14 . . 116.42(19) ?
C7 N1 C1 . . 107.4(2) ?
C7 N1 H1N . . 127.0(17) ?
C1 N1 H1N . . 123.5(16) ?
C7 N2 C6 . . 106.02(19) ?
N1 C1 C6 . . 105.8(2) ?
N1 C1 C2 . . 132.5(3) ?
C6 C1 C2 . . 121.8(3) ?
C1 C2 C3 . . 116.7(3) ?
C1 C2 H2 . . 121.6 ?
C3 C2 H2 . . 121.6 ?
C4 C3 C2 . . 121.2(3) ?
C4 C3 C15 . . 115.5(3) ?
C2 C3 C15 . . 123.3(3) ?
C4 C3 H3 . . 119.4 ?
C2 C3 H3 . . 119.4 ?
C5 C4 C3 . . 121.7(3) ?
C5 C4 C15A . . 131.9(5) ?
C3 C4 C15A . . 106.1(5) ?
C5 C4 H4 . . 119.1 ?
C3 C4 H4 . . 119.1 ?
C4 C5 C6 . . 118.5(3) ?
C4 C5 H5 . . 120.8 ?
C6 C5 H5 . . 120.8 ?
N2 C6 C1 . . 109.2(2) ?
N2 C6 C5 . . 130.7(2) ?
C1 C6 C5 . . 120.1(2) ?
N2 C7 N1 . . 111.6(2) ?
N2 C7 C8 . . 123.48(19) ?
N1 C7 C8 . . 124.9(2) ?
C13 C8 C9 . . 118.7(2) ?
C13 C8 C7 . . 122.7(2) ?
C9 C8 C7 . . 118.62(19) ?
O1 C9 C10 . . 118.15(19) ?
O1 C9 C8 . . 122.6(2) ?
C10 C9 C8 . . 119.28(19) ?
C11 C10 O2 . . 125.0(2) ?
C11 C10 C9 . . 121.2(2) ?
O2 C10 C9 . . 113.8(2) ?
C10 C11 C12 . . 119.4(2) ?
C10 C11 H11 . . 120.3 ?
C12 C11 H11 . . 120.3 ?
C13 C12 C11 . . 120.5(2) ?
C13 C12 H12 . . 119.7 ?
C11 C12 H12 . . 119.7 ?
C12 C13 C8 . . 120.8(2) ?
C12 C13 H13 . . 119.6 ?
C8 C13 H13 . . 119.6 ?
O2 C14 H14A . . 109.5 ?
O2 C14 H14B . . 109.5 ?
H14A C14 H14B . . 109.5 ?
O2 C14 H14C . . 109.5 ?
H14A C14 H14C . . 109.5 ?
H14B C14 H14C . . 109.5 ?
C3 C15 H15A . . 109.5 ?
C3 C15 H15B . . 109.5 ?
C3 C15 H15C . . 109.5 ?
C4 C15A H15D . . 109.5 ?
C4 C15A H15E . . 109.5 ?
H15D C15A H15E . . 109.5 ?
C4 C15A H15F . . 109.5 ?
H15D C15A H15F . . 109.5 ?
H15E C15A H15F . . 109.5 ?

loop_
_geom_bond_atom_site_label_1
_geom_bond_atom_site_label_2
_geom_bond_site_symmetry_2
_geom_bond_distance
_geom_bond_publ_flag
O1 C9 . 1.352(2) ?
O1 H1O . 0.97(3) ?
O2 C10 . 1.386(3) ?
O2 C14 . 1.416(3) ?
N1 C7 . 1.353(3) ?
N1 C1 . 1.382(3) ?
N1 H1N . 0.92(3) ?
N2 C7 . 1.329(3) ?
N2 C6 . 1.381(3) ?
C1 C6 . 1.387(4) ?
C1 C2 . 1.392(4) ?
C2 C3 . 1.402(4) ?
C2 H2 . 0.93 ?
C3 C4 . 1.378(5) ?
C3 C15 . 1.515(5) ?
C3 H3 . 0.93 ?
C4 C5 . 1.362(4) ?
C4 C15A . 1.403(8) ?
C4 H4 . 0.93 ?
C5 C6 . 1.396(4) ?
C5 H5 . 0.93 ?
C7 C8 . 1.451(3) ?
C8 C13 . 1.396(3) ?
C8 C9 . 1.409(3) ?
C9 C10 . 1.387(3) ?
C10 C11 . 1.376(3) ?
C11 C12 . 1.387(3) ?
C11 H11 . 0.93 ?
C12 C13 . 1.369(3) ?
C12 H12 . 0.93 ?
C13 H13 . 0.93 ?
C14 H14A . 0.96 ?
C14 H14B . 0.96 ?
C14 H14C . 0.96 ?
C15 H15A . 0.96 ?
C15 H15B . 0.96 ?
C15 H15C . 0.96 ?
C15A H15D . 0.96 ?
C15A H15E . 0.96 ?
C15A H15F . 0.96 ?

loop_
_geom_hbond_atom_site_label_D
_geom_hbond_atom_site_label_H
_geom_hbond_atom_site_label_A
_geom_hbond_site_symmetry_A
_geom_hbond_distance_DH
_geom_hbond_distance_HA
_geom_hbond_distance_DA
_geom_hbond_angle_DHA
_geom_hbond_publ_flag
N1 H1N O1 4_565 0.92(4) 2.03(3) 2.919(3) 164(2) yes
N1 H1N O2 4_565 0.92(4) 2.58(3) 3.168(3) 123(2) yes
O1 H1O N2 . 0.97(3) 1.61(3) 2.572(3) 167(3) yes
C14 H14B Cg1 5_655 0.96 2.95 3.840(3) 154 yes

loop_
_geom_torsion_atom_site_label_1
_geom_torsion_atom_site_label_2
_geom_torsion_atom_site_label_3
_geom_torsion_atom_site_label_4
_geom_torsion_site_symmetry_1
_geom_torsion_site_symmetry_2
_geom_torsion_site_symmetry_3
_geom_torsion_site_symmetry_4
_geom_torsion
_geom_torsion_publ_flag
C7 N1 C1 C6 . . . . 0.5(2) ?
C7 N1 C1 C2 . . . . -179.3(2) ?
N1 C1 C2 C3 . . . . -179.2(2) ?
C6 C1 C2 C3 . . . . 1.1(4) ?
C1 C2 C3 C4 . . . . -0.4(4) ?
C1 C2 C3 C15 . . . . 176.8(3) ?
C2 C3 C4 C5 . . . . -0.5(4) ?
C15 C3 C4 C5 . . . . -177.9(3) ?
C2 C3 C4 C15A . . . . -175.4(4) ?
C15 C3 C4 C15A . . . . 7.2(5) ?
C3 C4 C5 C6 . . . . 0.6(4) ?
C15A C4 C5 C6 . . . . 174.0(5) ?
C7 N2 C6 C1 . . . . 0.2(2) ?
C7 N2 C6 C5 . . . . -179.4(2) ?
N1 C1 C6 N2 . . . . -0.4(3) ?
C2 C1 C6 N2 . . . . 179.4(2) ?
N1 C1 C6 C5 . . . . 179.3(2) ?
C2 C1 C6 C5 . . . . -0.9(4) ?
C4 C5 C6 N2 . . . . 179.7(2) ?
C4 C5 C6 C1 . . . . 0.1(4) ?
C6 N2 C7 N1 . . . . 0.1(2) ?
C6 N2 C7 C8 . . . . 179.20(19) ?
C1 N1 C7 N2 . . . . -0.4(2) ?
C1 N1 C7 C8 . . . . -179.45(19) ?
N2 C7 C8 C13 . . . . -175.5(2) ?
N1 C7 C8 C13 . . . . 3.5(3) ?
N2 C7 C8 C9 . . . . 3.7(3) ?
N1 C7 C8 C9 . . . . -177.3(2) ?
C13 C8 C9 O1 . . . . 179.87(19) ?
C7 C8 C9 O1 . . . . 0.6(3) ?
C13 C8 C9 C10 . . . . -0.3(3) ?
C7 C8 C9 C10 . . . . -179.56(19) ?
C14 O2 C10 C11 . . . . 1.1(3) ?
C14 O2 C10 C9 . . . . -178.7(2) ?
O1 C9 C10 C11 . . . . -179.8(2) ?
C8 C9 C10 C11 . . . . 0.4(3) ?
O1 C9 C10 O2 . . . . 0.1(3) ?
C8 C9 C10 O2 . . . . -179.74(18) ?
O2 C10 C11 C12 . . . . 179.6(2) ?
C9 C10 C11 C12 . . . . -0.6(3) ?
C10 C11 C12 C13 . . . . 0.7(3) ?
C11 C12 C13 C8 . . . . -0.7(3) ?
C9 C8 C13 C12 . . . . 0.4(3) ?
C7 C8 C13 C12 . . . . 179.7(2) ?
